data_4024111
loop_
_publ_author_name
'Ling Zhou'
'Tao-Xiang Zhang'
'Bing-Rui Li'
'Xiao-Ping Cao'
'Dietmar Kuck'

_publ_section_title
;
 C~3v~-Symmetrical Tribenzotriquinacenes Extended by Six
 C~1~-Functional Groups and the First Triquinacene-Based
 Tris(dithiametacyclophanes)
;
_journal_name_full 'Journal of Organic Chemistry'
_journal_page_first 6382
_journal_page_last 6389
_journal_paper_doi 10.1021/jo070565e
_journal_volume 72
_journal_year 2007
_chemical_formula_sum 'C32 H36 O8'
_chemical_formula_weight 548.61
_chemical_name_systematic
; 
 ? 
;
_space_group_IT_number 2
_symmetry_cell_setting triclinic
_symmetry_space_group_name_Hall '-P 1'
_symmetry_space_group_name_H-M 'P -1'
_atom_sites_solution_hydrogens geom
_atom_sites_solution_primary direct
_atom_sites_solution_secondary difmap
_audit_creation_method SHELXL-97
_cell_angle_alpha 75.685(2)
_cell_angle_beta 79.458(2)
_cell_angle_gamma 68.905(2)
_cell_formula_units_Z 2
_cell_length_a 10.1378(4)
_cell_length_b 11.5653(4)
_cell_length_c 12.6616(5)
_cell_measurement_temperature 294(2)
_cell_volume 1334.77(9)
_computing_structure_refinement 'SHELXL-97 (Sheldrick, 1997)'
_computing_structure_solution 'SHELXS-97 (Sheldrick, 1990)'
_diffrn_ambient_temperature 294(2)
_diffrn_measured_fraction_theta_full 0.984
_diffrn_measured_fraction_theta_max 0.984
_diffrn_radiation_monochromator graphite
_diffrn_radiation_source 'fine-focus sealed tube'
_diffrn_radiation_type MoK\a
_diffrn_radiation_wavelength 0.71073
_diffrn_reflns_av_R_equivalents 0.0189
_diffrn_reflns_av_sigmaI/netI 0.0430
_diffrn_reflns_limit_h_max 11
_diffrn_reflns_limit_h_min -12
_diffrn_reflns_limit_k_max 13
_diffrn_reflns_limit_k_min -13
_diffrn_reflns_limit_l_max 14
_diffrn_reflns_limit_l_min -15
_diffrn_reflns_number 7231
_diffrn_reflns_theta_full 25.50
_diffrn_reflns_theta_max 25.50
_diffrn_reflns_theta_min 1.67
_exptl_absorpt_coefficient_mu 0.097
_exptl_absorpt_correction_T_max 0.9808
_exptl_absorpt_correction_T_min 0.9630
_exptl_crystal_density_diffrn 1.365
_exptl_crystal_density_method 'not measured'
_exptl_crystal_F_000 584
_exptl_crystal_size_max 0.39
_exptl_crystal_size_mid 0.24
_exptl_crystal_size_min 0.20
_refine_diff_density_max 0.489
_refine_diff_density_min -0.430
_refine_diff_density_rms 0.060
_refine_ls_extinction_coef 0.006(4)
_refine_ls_extinction_expression Fc^*^=kFc[1+0.001xFc^2^\l^3^/sin(2\q)]^-1/4^
_refine_ls_extinction_method SHELXL
_refine_ls_goodness_of_fit_ref 1.212
_refine_ls_hydrogen_treatment mixed
_refine_ls_matrix_type full
_refine_ls_number_parameters 385
_refine_ls_number_reflns 4885
_refine_ls_number_restraints 1
_refine_ls_restrained_S_all 1.211
_refine_ls_R_factor_all 0.0851
_refine_ls_R_factor_gt 0.0616
_refine_ls_shift/su_max 0.000
_refine_ls_shift/su_mean 0.000
_refine_ls_structure_factor_coef Fsqd
_refine_ls_weighting_details 'calc w=1/[\s^2^(Fo^2^)+(0.1022P)^2^+0.0000P] where P=(Fo^2^+2Fc^2^)/3'
_refine_ls_weighting_scheme calc
_refine_ls_wR_factor_gt 0.1736
_refine_ls_wR_factor_ref 0.1952
_reflns_number_gt 3492
_reflns_number_total 4885
_reflns_threshold_expression >2sigma(I)
_cod_data_source_file jo070565esi20070319_061456.cif
_cod_data_source_block p-1_2
_cod_database_code 4024111

loop_
_symmetry_equiv_pos_as_xyz
'x, y, z'
'-x, -y, -z'

loop_
_atom_site_label
_atom_site_type_symbol
_atom_site_fract_x
_atom_site_fract_y
_atom_site_fract_z
_atom_site_U_iso_or_equiv
_atom_site_adp_type
_atom_site_occupancy
_atom_site_symmetry_multiplicity
_atom_site_calc_flag
_atom_site_refinement_flags
_atom_site_disorder_assembly
_atom_site_disorder_group
C1 C 0.5734(3) 1.0168(2) 0.20199(19) 0.0281(6) Uani 1 1 d . . .
O6 O 1.1467(2) 0.39704(19) 0.14595(17) 0.0499(6) Uani 1 1 d . . .
H6 H 1.1002 0.3497 0.1544 0.075 Uiso 1 1 calc R . .
C3 C 0.7046(3) 0.9821(2) 0.35364(18) 0.0253(5) Uani 1 1 d . . .
C4 C 0.9414(3) 0.6906(2) 0.39640(19) 0.0280(6) Uani 1 1 d . . .
H4 H 0.9481 0.7232 0.4546 0.034 Uiso 1 1 calc R . .
C5 C 0.8215(3) 0.7464(2) 0.33979(19) 0.0260(6) Uani 1 1 d . . .
O1 O 1.0280(2) 0.75446(19) -0.17393(16) 0.0493(6) Uani 1 1 d . . .
H1 H 1.0858 0.7116 -0.1300 0.074 Uiso 1 1 calc R . .
C7 C 1.0514(3) 0.5866(2) 0.3670(2) 0.0297(6) Uani 1 1 d . . .
C8 C 0.7755(3) 1.0153(2) 0.4194(2) 0.0300(6) Uani 1 1 d . . .
H8 H 0.8298 0.9532 0.4712 0.036 Uiso 1 1 calc R . .
C9 C 0.6787(3) 0.9963(2) 0.09889(18) 0.0275(6) Uani 1 1 d . . .
C10 C 0.8136(3) 0.6989(2) 0.25201(19) 0.0270(6) Uani 1 1 d . . .
C11 C 0.5918(3) 0.8768(2) 0.26854(19) 0.0265(6) Uani 1 1 d . . .
C12 C 0.6142(3) 1.1992(2) 0.2644(2) 0.0326(6) Uani 1 1 d . . .
H12 H 0.5592 1.2609 0.2127 0.039 Uiso 1 1 calc R . .
C13 C 0.8406(3) 0.8342(2) 0.00741(19) 0.0313(6) Uani 1 1 d . . .
H13 H 0.8818 0.7489 0.0044 0.038 Uiso 1 1 calc R . .
C14 C 0.6867(3) 0.7838(2) 0.18972(19) 0.0280(6) Uani 1 1 d . . .
C15 C 0.7172(3) 1.0878(2) 0.0183(2) 0.0323(6) Uani 1 1 d . . .
H15 H 0.6754 1.1728 0.0224 0.039 Uiso 1 1 calc R . .
C16 C 0.6874(3) 0.8547(2) 0.36363(19) 0.0261(6) Uani 1 1 d . . .
C17 C 0.9206(3) 0.5925(2) 0.2235(2) 0.0313(6) Uani 1 1 d . . .
H17 H 0.9122 0.5594 0.1661 0.038 Uiso 1 1 calc R . .
C18 C 0.8813(3) 0.9234(3) -0.07411(19) 0.0319(6) Uani 1 1 d . . .
C19 C 0.6292(3) 1.0734(2) 0.27291(19) 0.0270(6) Uani 1 1 d . . .
C20 C 0.7394(3) 0.8704(2) 0.09321(18) 0.0256(6) Uani 1 1 d . . .
C21 C 0.8188(3) 1.0519(3) -0.0687(2) 0.0329(6) Uani 1 1 d . . .
C22 C 0.6208(3) 0.8169(3) 0.4813(2) 0.0361(6) Uani 1 1 d . . .
H22A H 0.6030 0.7391 0.4883 0.054 Uiso 1 1 calc R . .
H22B H 0.5330 0.8821 0.4958 0.054 Uiso 1 1 calc R . .
H22C H 0.6852 0.8059 0.5328 0.054 Uiso 1 1 calc R . .
O2 O 0.7702(3) 1.2751(2) -0.14943(18) 0.0633(7) Uani 1 1 d . . .
H2 H 0.7581 1.3181 -0.2112 0.095 Uiso 1 1 calc R . .
C24 C 1.0397(3) 0.5355(2) 0.2806(2) 0.0311(6) Uani 1 1 d . . .
C25 C 0.6803(3) 1.2341(2) 0.3318(2) 0.0332(6) Uani 1 1 d . . .
O4 O 0.9710(3) 1.2025(3) 0.41101(18) 0.0671(7) Uani 1 1 d . . .
H4A H 0.9547 1.2278 0.3467 0.101 Uiso 1 1 calc R . .
C27 C 0.7657(3) 1.1408(2) 0.4082(2) 0.0314(6) Uani 1 1 d . . .
C28 C 0.4498(3) 0.8560(3) 0.3129(2) 0.0381(7) Uani 1 1 d . . .
H28A H 0.3970 0.8688 0.2529 0.057 Uiso 1 1 calc R . .
H28B H 0.3965 0.9148 0.3595 0.057 Uiso 1 1 calc R . .
H28C H 0.4667 0.7712 0.3541 0.057 Uiso 1 1 calc R . .
O5 O 1.2903(2) 0.5854(2) 0.3651(2) 0.0646(7) Uani 1 1 d . . .
H5 H 1.3692 0.5352 0.3785 0.097 Uiso 1 1 calc R . .
C30 C 1.1831(3) 0.5336(2) 0.4259(2) 0.0364(6) Uani 1 1 d . . .
H30A H 1.1601 0.5541 0.4983 0.044 Uiso 1 1 calc R . .
H30B H 1.2190 0.4423 0.4345 0.044 Uiso 1 1 calc R . .
C31 C 1.1569(3) 0.4185(3) 0.2499(2) 0.0435(7) Uani 1 1 d . . .
H31A H 1.2485 0.4278 0.2488 0.052 Uiso 1 1 calc R . .
H31B H 1.1524 0.3452 0.3057 0.052 Uiso 1 1 calc R . .
C32 C 0.4244(3) 1.0978(3) 0.1699(2) 0.0418(7) Uani 1 1 d . . .
H32A H 0.3593 1.1088 0.2348 0.063 Uiso 1 1 calc R . .
H32B H 0.3943 1.0566 0.1263 0.063 Uiso 1 1 calc R . .
H32C H 0.4263 1.1789 0.1283 0.063 Uiso 1 1 calc R . .
C33 C 0.9893(3) 0.8840(3) -0.1693(2) 0.0455(8) Uani 1 1 d . . .
H33A H 0.9510 0.9350 -0.2370 0.055 Uiso 1 1 calc R . .
H33B H 1.0743 0.9019 -0.1646 0.055 Uiso 1 1 calc R . .
C34 C 0.6127(3) 0.7110(3) 0.1493(2) 0.0395(7) Uani 1 1 d . . .
H34A H 0.6776 0.6631 0.0980 0.059 Uiso 1 1 calc R . .
H34B H 0.5313 0.7696 0.1142 0.059 Uiso 1 1 calc R . .
H34C H 0.5829 0.6547 0.2105 0.059 Uiso 1 1 calc R . .
C35 C 0.8525(3) 1.1721(3) 0.4755(2) 0.0404(7) Uani 1 1 d . . .
H35A H 0.7923 1.2431 0.5087 0.049 Uiso 1 1 calc R . .
H35B H 0.8866 1.1003 0.5340 0.049 Uiso 1 1 calc R . .
O7 O 0.2069(3) 0.5985(2) 0.9925(2) 0.0746(8) Uani 1 1 d . . .
C37 C 0.8619(3) 1.1509(3) -0.1571(2) 0.0460(8) Uani 1 1 d . . .
H37A H 0.9585 1.1439 -0.1505 0.055 Uiso 1 1 calc R . .
H37B H 0.8602 1.1351 -0.2285 0.055 Uiso 1 1 calc R . .
C38 C 0.6569(4) 1.3745(3) 0.3229(3) 0.0482(8) Uani 1 1 d D . .
O3 O 0.5649(4) 1.4286(3) 0.4079(3) 0.0329(8) Uani 0.50 1 d P . .
H3 H 0.6084 1.4118 0.4613 0.049 Uiso 1 1 calc R . .
O8 O 0.5040(12) 0.4938(13) 0.9496(7) 0.315(5) Uani 1 1 d . . .
O3' O 0.5218(9) 1.4482(6) 0.2750(6) 0.119(2) Uani 0.50 1 d P . .
H38A H 0.735(3) 1.399(3) 0.311(3) 0.076(12) Uiso 1 1 d D . .

loop_
_atom_site_aniso_label
_atom_site_aniso_U_11
_atom_site_aniso_U_22
_atom_site_aniso_U_33
_atom_site_aniso_U_23
_atom_site_aniso_U_13
_atom_site_aniso_U_12
C1 0.0235(13) 0.0283(14) 0.0289(13) -0.0033(10) -0.0020(10) -0.0063(11)
O6 0.0520(14) 0.0440(13) 0.0557(13) -0.0238(10) 0.0021(10) -0.0124(10)
C3 0.0227(13) 0.0255(13) 0.0242(12) -0.0051(10) 0.0022(10) -0.0061(11)
C4 0.0302(14) 0.0296(14) 0.0253(13) -0.0041(10) -0.0026(10) -0.0121(12)
C5 0.0258(14) 0.0228(13) 0.0266(12) -0.0010(10) 0.0002(10) -0.0086(11)
O1 0.0489(14) 0.0574(14) 0.0443(12) -0.0198(10) 0.0061(10) -0.0196(11)
C7 0.0290(14) 0.0262(14) 0.0306(13) 0.0003(11) -0.0035(11) -0.0090(12)
C8 0.0279(14) 0.0308(14) 0.0272(13) -0.0041(10) -0.0018(10) -0.0064(11)
C9 0.0257(14) 0.0357(15) 0.0218(12) -0.0033(10) -0.0036(10) -0.0121(12)
C10 0.0289(14) 0.0250(13) 0.0264(13) -0.0026(10) -0.0005(10) -0.0108(11)
C11 0.0242(14) 0.0277(13) 0.0263(12) -0.0033(10) -0.0008(10) -0.0091(11)
C12 0.0299(15) 0.0254(14) 0.0351(14) -0.0031(11) -0.0007(11) -0.0034(11)
C13 0.0312(15) 0.0356(14) 0.0283(13) -0.0095(11) -0.0011(11) -0.0111(12)
C14 0.0281(14) 0.0306(14) 0.0264(13) -0.0062(10) -0.0022(10) -0.0108(12)
C15 0.0385(16) 0.0315(14) 0.0291(13) -0.0031(11) -0.0052(11) -0.0151(12)
C16 0.0241(13) 0.0260(13) 0.0248(12) -0.0030(10) -0.0008(10) -0.0065(11)
C17 0.0343(15) 0.0300(14) 0.0315(13) -0.0096(11) -0.0027(11) -0.0108(12)
C18 0.0279(14) 0.0457(16) 0.0254(13) -0.0085(11) -0.0019(10) -0.0156(13)
C19 0.0227(13) 0.0284(13) 0.0263(13) -0.0041(10) 0.0021(10) -0.0074(11)
C20 0.0249(14) 0.0290(13) 0.0241(12) -0.0040(10) -0.0065(10) -0.0092(11)
C21 0.0338(15) 0.0419(16) 0.0274(13) -0.0034(11) -0.0034(11) -0.0198(13)
C22 0.0365(16) 0.0347(15) 0.0298(14) -0.0022(11) 0.0021(11) -0.0086(13)
O2 0.0835(18) 0.0488(14) 0.0546(14) 0.0030(11) 0.0016(13) -0.0312(14)
C24 0.0300(15) 0.0244(13) 0.0360(14) -0.0044(11) 0.0009(11) -0.0086(12)
C25 0.0328(15) 0.0308(14) 0.0354(14) -0.0108(11) 0.0055(11) -0.0113(12)
O4 0.0724(17) 0.108(2) 0.0464(13) -0.0159(14) -0.0034(12) -0.0606(16)
C27 0.0310(15) 0.0327(14) 0.0308(13) -0.0111(11) 0.0048(11) -0.0114(12)
C28 0.0294(15) 0.0461(17) 0.0392(15) -0.0053(13) -0.0013(12) -0.0162(13)
O5 0.0296(12) 0.0611(15) 0.0955(18) 0.0074(13) -0.0091(12) -0.0201(11)
C30 0.0315(16) 0.0296(14) 0.0444(16) -0.0015(12) -0.0076(12) -0.0077(12)
C31 0.0403(17) 0.0369(16) 0.0520(18) -0.0186(13) -0.0050(14) -0.0048(14)
C32 0.0329(17) 0.0417(17) 0.0438(16) -0.0032(13) -0.0087(13) -0.0053(14)
C33 0.0438(19) 0.0529(19) 0.0379(16) -0.0130(14) 0.0104(13) -0.0182(15)
C34 0.0377(17) 0.0413(16) 0.0468(16) -0.0123(13) -0.0051(13) -0.0190(14)
C35 0.0467(18) 0.0455(17) 0.0360(15) -0.0129(13) -0.0010(13) -0.0217(15)
O7 0.0818(19) 0.0676(16) 0.0729(17) -0.0140(13) -0.0024(14) -0.0256(14)
C37 0.052(2) 0.0504(19) 0.0396(16) -0.0020(14) 0.0027(14) -0.0294(16)
C38 0.048(2) 0.0298(16) 0.066(2) -0.0138(14) -0.0010(16) -0.0107(15)
O3 0.034(2) 0.0273(19) 0.038(2) -0.0187(16) -0.0066(16) -0.0014(16)
O8 0.249(8) 0.430(12) 0.291(14) -0.173(13) -0.002(11) -0.089(8)
O3' 0.153(7) 0.065(4) 0.144(6) -0.014(4) -0.050(5) -0.029(4)

loop_
_atom_type_symbol
_atom_type_description
_atom_type_scat_dispersion_real
_atom_type_scat_dispersion_imag
_atom_type_scat_source
C C 0.0033 0.0016 'International Tables Vol C Tables 4.2.6.8 and 6.1.1.4'
H H 0.0000 0.0000 'International Tables Vol C Tables 4.2.6.8 and 6.1.1.4'
O O 0.0106 0.0060 'International Tables Vol C Tables 4.2.6.8 and 6.1.1.4'

loop_
_geom_angle_atom_site_label_1
_geom_angle_atom_site_label_2
_geom_angle_atom_site_label_3
_geom_angle
_geom_angle_site_symmetry_1
_geom_angle_site_symmetry_3
_geom_angle_publ_flag
C19 C1 C32 113.3(2) . . ?
C19 C1 C9 108.61(19) . . ?
C32 C1 C9 110.2(2) . . ?
C19 C1 C11 104.11(19) . . ?
C32 C1 C11 116.6(2) . . ?
C9 C1 C11 103.29(19) . . ?
C31 O6 H6 109.5 . . ?
C19 C3 C8 119.8(2) . . ?
C19 C3 C16 112.2(2) . . ?
C8 C3 C16 127.8(2) . . ?
C5 C4 C7 120.8(2) . . ?
C5 C4 H4 119.6 . . ?
C7 C4 H4 119.6 . . ?
C10 C5 C4 119.3(2) . . ?
C10 C5 C16 112.2(2) . . ?
C4 C5 C16 128.5(2) . . ?
C33 O1 H1 109.5 . . ?
C4 C7 C24 119.5(2) . . ?
C4 C7 C30 119.2(2) . . ?
C24 C7 C30 121.2(2) . . ?
C3 C8 C27 120.5(2) . . ?
C3 C8 H8 119.7 . . ?
C27 C8 H8 119.7 . . ?
C20 C9 C15 120.5(2) . . ?
C20 C9 C1 112.1(2) . . ?
C15 C9 C1 127.4(2) . . ?
C5 C10 C17 120.8(2) . . ?
C5 C10 C14 111.6(2) . . ?
C17 C10 C14 127.3(2) . . ?
C28 C11 C14 112.9(2) . . ?
C28 C11 C1 112.7(2) . . ?
C14 C11 C1 106.98(18) . . ?
C28 C11 C16 112.51(19) . . ?
C14 C11 C16 105.58(19) . . ?
C1 C11 C16 105.60(18) . . ?
C25 C12 C19 120.7(2) . . ?
C25 C12 H12 119.6 . . ?
C19 C12 H12 119.6 . . ?
C20 C13 C18 120.9(2) . . ?
C20 C13 H13 119.6 . . ?
C18 C13 H13 119.6 . . ?
C10 C14 C20 107.63(19) . . ?
C10 C14 C34 113.6(2) . . ?
C20 C14 C34 110.22(19) . . ?
C10 C14 C11 104.52(18) . . ?
C20 C14 C11 103.45(18) . . ?
C34 C14 C11 116.6(2) . . ?
C9 C15 C21 119.8(2) . . ?
C9 C15 H15 120.1 . . ?
C21 C15 H15 120.1 . . ?
C3 C16 C5 116.74(19) . . ?
C3 C16 C22 107.80(19) . . ?
C5 C16 C22 108.57(19) . . ?
C3 C16 C11 104.34(18) . . ?
C5 C16 C11 104.41(18) . . ?
C22 C16 C11 115.2(2) . . ?
C24 C17 C10 120.1(2) . . ?
C24 C17 H17 119.9 . . ?
C10 C17 H17 119.9 . . ?
C13 C18 C21 119.2(2) . . ?
C13 C18 C33 120.9(2) . . ?
C21 C18 C33 120.0(2) . . ?
C3 C19 C12 119.8(2) . . ?
C3 C19 C1 112.0(2) . . ?
C12 C19 C1 128.2(2) . . ?
C9 C20 C13 120.0(2) . . ?
C9 C20 C14 113.1(2) . . ?
C13 C20 C14 126.9(2) . . ?
C15 C21 C18 119.7(2) . . ?
C15 C21 C37 120.4(2) . . ?
C18 C21 C37 119.9(2) . . ?
C16 C22 H22A 109.5 . . ?
C16 C22 H22B 109.5 . . ?
H22A C22 H22B 109.5 . . ?
C16 C22 H22C 109.5 . . ?
H22A C22 H22C 109.5 . . ?
H22B C22 H22C 109.5 . . ?
C37 O2 H2 109.5 . . ?
C17 C24 C7 119.4(2) . . ?
C17 C24 C31 120.3(2) . . ?
C7 C24 C31 120.3(2) . . ?
C12 C25 C27 119.7(2) . . ?
C12 C25 C38 119.3(3) . . ?
C27 C25 C38 121.1(2) . . ?
C35 O4 H4A 109.5 . . ?
C8 C27 C25 119.2(2) . . ?
C8 C27 C35 118.9(2) . . ?
C25 C27 C35 121.8(2) . . ?
C11 C28 H28A 109.5 . . ?
C11 C28 H28B 109.5 . . ?
H28A C28 H28B 109.5 . . ?
C11 C28 H28C 109.5 . . ?
H28A C28 H28C 109.5 . . ?
H28B C28 H28C 109.5 . . ?
C30 O5 H5 109.5 . . ?
O5 C30 C7 110.1(2) . . ?
O5 C30 H30A 109.6 . . ?
C7 C30 H30A 109.6 . . ?
O5 C30 H30B 109.6 . . ?
C7 C30 H30B 109.6 . . ?
H30A C30 H30B 108.1 . . ?
O6 C31 C24 113.1(2) . . ?
O6 C31 H31A 109.0 . . ?
C24 C31 H31A 109.0 . . ?
O6 C31 H31B 109.0 . . ?
C24 C31 H31B 109.0 . . ?
H31A C31 H31B 107.8 . . ?
C1 C32 H32A 109.5 . . ?
C1 C32 H32B 109.5 . . ?
H32A C32 H32B 109.5 . . ?
C1 C32 H32C 109.5 . . ?
H32A C32 H32C 109.5 . . ?
H32B C32 H32C 109.5 . . ?
O1 C33 C18 114.3(2) . . ?
O1 C33 H33A 108.7 . . ?
C18 C33 H33A 108.7 . . ?
O1 C33 H33B 108.7 . . ?
C18 C33 H33B 108.7 . . ?
H33A C33 H33B 107.6 . . ?
C14 C34 H34A 109.5 . . ?
C14 C34 H34B 109.5 . . ?
H34A C34 H34B 109.5 . . ?
C14 C34 H34C 109.5 . . ?
H34A C34 H34C 109.5 . . ?
H34B C34 H34C 109.5 . . ?
O4 C35 C27 112.2(2) . . ?
O4 C35 H35A 109.2 . . ?
C27 C35 H35A 109.2 . . ?
O4 C35 H35B 109.2 . . ?
C27 C35 H35B 109.2 . . ?
H35A C35 H35B 107.9 . . ?
O2 C37 C21 111.8(2) . . ?
O2 C37 H37A 109.3 . . ?
C21 C37 H37A 109.3 . . ?
O2 C37 H37B 109.3 . . ?
C21 C37 H37B 109.3 . . ?
H37A C37 H37B 107.9 . . ?
O3 C38 O3' 75.1(4) . . ?
O3 C38 C25 114.9(3) . . ?
O3' C38 C25 107.8(3) . . ?
O3 C38 H38A 109(2) . . ?
O3' C38 H38A 125(2) . . ?
C25 C38 H38A 118(2) . . ?
C38 O3 H3 109.5 . . ?

loop_
_geom_bond_atom_site_label_1
_geom_bond_atom_site_label_2
_geom_bond_distance
_geom_bond_site_symmetry_2
_geom_bond_publ_flag
C1 C19 1.516(3) . ?
C1 C32 1.530(4) . ?
C1 C9 1.537(3) . ?
C1 C11 1.591(3) . ?
O6 C31 1.426(3) . ?
O6 H6 0.8200 . ?
C3 C19 1.384(3) . ?
C3 C8 1.390(3) . ?
C3 C16 1.517(3) . ?
C4 C5 1.390(3) . ?
C4 C7 1.390(3) . ?
C4 H4 0.9300 . ?
C5 C10 1.382(3) . ?
C5 C16 1.523(3) . ?
O1 C33 1.419(3) . ?
O1 H1 0.8200 . ?
C7 C24 1.406(3) . ?
C7 C30 1.505(4) . ?
C8 C27 1.392(3) . ?
C8 H8 0.9300 . ?
C9 C20 1.376(3) . ?
C9 C15 1.390(3) . ?
C10 C17 1.391(3) . ?
C10 C14 1.524(3) . ?
C11 C28 1.527(3) . ?
C11 C14 1.585(3) . ?
C11 C16 1.597(3) . ?
C12 C25 1.383(4) . ?
C12 C19 1.386(3) . ?
C12 H12 0.9300 . ?
C13 C20 1.384(3) . ?
C13 C18 1.387(4) . ?
C13 H13 0.9300 . ?
C14 C20 1.524(3) . ?
C14 C34 1.530(3) . ?
C15 C21 1.397(4) . ?
C15 H15 0.9300 . ?
C16 C22 1.545(3) . ?
C17 C24 1.388(4) . ?
C17 H17 0.9300 . ?
C18 C21 1.404(4) . ?
C18 C33 1.513(4) . ?
C21 C37 1.517(4) . ?
C22 H22A 0.9600 . ?
C22 H22B 0.9600 . ?
C22 H22C 0.9600 . ?
O2 C37 1.419(4) . ?
O2 H2 0.8200 . ?
C24 C31 1.526(4) . ?
C25 C27 1.402(4) . ?
C25 C38 1.532(4) . ?
O4 C35 1.427(3) . ?
O4 H4A 0.8200 . ?
C27 C35 1.512(3) . ?
C28 H28A 0.9600 . ?
C28 H28B 0.9600 . ?
C28 H28C 0.9600 . ?
O5 C30 1.437(3) . ?
O5 H5 0.8200 . ?
C30 H30A 0.9700 . ?
C30 H30B 0.9700 . ?
C31 H31A 0.9700 . ?
C31 H31B 0.9700 . ?
C32 H32A 0.9600 . ?
C32 H32B 0.9600 . ?
C32 H32C 0.9600 . ?
C33 H33A 0.9700 . ?
C33 H33B 0.9700 . ?
C34 H34A 0.9600 . ?
C34 H34B 0.9600 . ?
C34 H34C 0.9600 . ?
C35 H35A 0.9700 . ?
C35 H35B 0.9700 . ?
C37 H37A 0.9700 . ?
C37 H37B 0.9700 . ?
C38 O3 1.403(4) . ?
C38 O3' 1.476(8) . ?
C38 H38A 0.909(18) . ?
O3 H3 0.8200 . ?
O8 O8 1.303(13) 2_667 ?

loop_
_geom_torsion_atom_site_label_1
_geom_torsion_atom_site_label_2
_geom_torsion_atom_site_label_3
_geom_torsion_atom_site_label_4
_geom_torsion
_geom_torsion_site_symmetry_1
_geom_torsion_site_symmetry_2
_geom_torsion_site_symmetry_3
_geom_torsion_site_symmetry_4
_geom_torsion_publ_flag
C7 C4 C5 C10 -1.2(3) . . . . ?
C7 C4 C5 C16 176.0(2) . . . . ?
C5 C4 C7 C24 -1.5(3) . . . . ?
C5 C4 C7 C30 176.4(2) . . . . ?
C19 C3 C8 C27 3.1(4) . . . . ?
C16 C3 C8 C27 -171.5(2) . . . . ?
C19 C1 C9 C20 116.3(2) . . . . ?
C32 C1 C9 C20 -119.0(2) . . . . ?
C11 C1 C9 C20 6.2(3) . . . . ?
C19 C1 C9 C15 -62.1(3) . . . . ?
C32 C1 C9 C15 62.6(3) . . . . ?
C11 C1 C9 C15 -172.2(2) . . . . ?
C4 C5 C10 C17 3.3(3) . . . . ?
C16 C5 C10 C17 -174.4(2) . . . . ?
C4 C5 C10 C14 -171.1(2) . . . . ?
C16 C5 C10 C14 11.3(3) . . . . ?
C19 C1 C11 C28 112.1(2) . . . . ?
C32 C1 C11 C28 -13.5(3) . . . . ?
C9 C1 C11 C28 -134.5(2) . . . . ?
C19 C1 C11 C14 -123.3(2) . . . . ?
C32 C1 C11 C14 111.1(2) . . . . ?
C9 C1 C11 C14 -9.8(2) . . . . ?
C19 C1 C11 C16 -11.1(2) . . . . ?
C32 C1 C11 C16 -136.7(2) . . . . ?
C9 C1 C11 C16 102.3(2) . . . . ?
C5 C10 C14 C20 96.0(2) . . . . ?
C17 C10 C14 C20 -77.9(3) . . . . ?
C5 C10 C14 C34 -141.7(2) . . . . ?
C17 C10 C14 C34 44.4(3) . . . . ?
C5 C10 C14 C11 -13.5(2) . . . . ?
C17 C10 C14 C11 172.6(2) . . . . ?
C28 C11 C14 C10 -112.9(2) . . . . ?
C1 C11 C14 C10 122.54(19) . . . . ?
C16 C11 C14 C10 10.4(2) . . . . ?
C28 C11 C14 C20 134.5(2) . . . . ?
C1 C11 C14 C20 10.0(2) . . . . ?
C16 C11 C14 C20 -102.17(19) . . . . ?
C28 C11 C14 C34 13.4(3) . . . . ?
C1 C11 C14 C34 -111.1(2) . . . . ?
C16 C11 C14 C34 136.7(2) . . . . ?
C20 C9 C15 C21 -0.4(4) . . . . ?
C1 C9 C15 C21 177.9(2) . . . . ?
C19 C3 C16 C5 117.6(2) . . . . ?
C8 C3 C16 C5 -67.4(3) . . . . ?
C19 C3 C16 C22 -119.9(2) . . . . ?
C8 C3 C16 C22 55.0(3) . . . . ?
C19 C3 C16 C11 3.0(3) . . . . ?
C8 C3 C16 C11 178.0(2) . . . . ?
C10 C5 C16 C3 -118.4(2) . . . . ?
C4 C5 C16 C3 64.2(3) . . . . ?
C10 C5 C16 C22 119.6(2) . . . . ?
C4 C5 C16 C22 -57.8(3) . . . . ?
C10 C5 C16 C11 -3.8(2) . . . . ?
C4 C5 C16 C11 178.8(2) . . . . ?
C28 C11 C16 C3 -118.0(2) . . . . ?
C14 C11 C16 C3 118.54(19) . . . . ?
C1 C11 C16 C3 5.4(2) . . . . ?
C28 C11 C16 C5 119.0(2) . . . . ?
C14 C11 C16 C5 -4.5(2) . . . . ?
C1 C11 C16 C5 -117.62(19) . . . . ?
C28 C11 C16 C22 0.0(3) . . . . ?
C14 C11 C16 C22 -123.5(2) . . . . ?
C1 C11 C16 C22 123.4(2) . . . . ?
C5 C10 C17 C24 -2.5(4) . . . . ?
C14 C10 C17 C24 170.9(2) . . . . ?
C20 C13 C18 C21 0.2(4) . . . . ?
C20 C13 C18 C33 -178.5(2) . . . . ?
C8 C3 C19 C12 -5.7(4) . . . . ?
C16 C3 C19 C12 169.7(2) . . . . ?
C8 C3 C19 C1 173.6(2) . . . . ?
C16 C3 C19 C1 -11.0(3) . . . . ?
C25 C12 C19 C3 3.5(4) . . . . ?
C25 C12 C19 C1 -175.7(2) . . . . ?
C32 C1 C19 C3 141.4(2) . . . . ?
C9 C1 C19 C3 -95.8(2) . . . . ?
C11 C1 C19 C3 13.8(3) . . . . ?
C32 C1 C19 C12 -39.3(3) . . . . ?
C9 C1 C19 C12 83.5(3) . . . . ?
C11 C1 C19 C12 -166.9(2) . . . . ?
C15 C9 C20 C13 0.6(4) . . . . ?
C1 C9 C20 C13 -177.9(2) . . . . ?
C15 C9 C20 C14 178.8(2) . . . . ?
C1 C9 C20 C14 0.3(3) . . . . ?
C18 C13 C20 C9 -0.5(4) . . . . ?
C18 C13 C20 C14 -178.4(2) . . . . ?
C10 C14 C20 C9 -116.9(2) . . . . ?
C34 C14 C20 C9 118.7(2) . . . . ?
C11 C14 C20 C9 -6.6(3) . . . . ?
C10 C14 C20 C13 61.1(3) . . . . ?
C34 C14 C20 C13 -63.3(3) . . . . ?
C11 C14 C20 C13 171.4(2) . . . . ?
C9 C15 C21 C18 0.0(4) . . . . ?
C9 C15 C21 C37 -179.9(2) . . . . ?
C13 C18 C21 C15 0.1(4) . . . . ?
C33 C18 C21 C15 178.8(2) . . . . ?
C13 C18 C21 C37 -180.0(2) . . . . ?
C33 C18 C21 C37 -1.3(4) . . . . ?
C10 C17 C24 C7 -0.2(4) . . . . ?
C10 C17 C24 C31 179.7(2) . . . . ?
C4 C7 C24 C17 2.2(3) . . . . ?
C30 C7 C24 C17 -175.7(2) . . . . ?
C4 C7 C24 C31 -177.7(2) . . . . ?
C30 C7 C24 C31 4.4(4) . . . . ?
C19 C12 C25 C27 1.4(4) . . . . ?
C19 C12 C25 C38 -177.8(2) . . . . ?
C3 C8 C27 C25 1.8(4) . . . . ?
C3 C8 C27 C35 -175.7(2) . . . . ?
C12 C25 C27 C8 -4.0(4) . . . . ?
C38 C25 C27 C8 175.2(2) . . . . ?
C12 C25 C27 C35 173.4(2) . . . . ?
C38 C25 C27 C35 -7.4(4) . . . . ?
C4 C7 C30 O5 -95.4(3) . . . . ?
C24 C7 C30 O5 82.4(3) . . . . ?
C17 C24 C31 O6 14.5(4) . . . . ?
C7 C24 C31 O6 -165.6(2) . . . . ?
C13 C18 C33 O1 7.8(4) . . . . ?
C21 C18 C33 O1 -170.9(2) . . . . ?
C8 C27 C35 O4 105.8(3) . . . . ?
C25 C27 C35 O4 -71.6(3) . . . . ?
C15 C21 C37 O2 -10.9(4) . . . . ?
C18 C21 C37 O2 169.1(2) . . . . ?
C12 C25 C38 O3 104.7(3) . . . . ?
C27 C25 C38 O3 -74.5(4) . . . . ?
C12 C25 C38 O3' 23.2(5) . . . . ?
C27 C25 C38 O3' -155.9(4) . . . . ?
